data_7038760
loop_
_publ_author_name
'Hou, Xiaomin'
'Tang, Si-Fu'

_publ_section_title
;
 Speciation of metal phosphonates with the assistance of weak
 interactions.
;
_journal_issue 17
_journal_name_full 'Dalton transactions (Cambridge, England : 2003)'
_journal_page_first 7349
_journal_page_last 7359
_journal_paper_doi 10.1039/c6dt00643d
_journal_volume 45
_journal_year 2016
_chemical_formula_sum 'C11 H20 Cu N2 O10 P2'
_chemical_formula_weight 465.77
_chemical_name_systematic
;
 ?
;
_space_group_crystal_system orthorhombic
_space_group_IT_number 58
_space_group_name_Hall '-P 2 2n'
_space_group_name_H-M_alt 'P n n m'
_symmetry_space_group_name_Hall '-P 2 2n'
_symmetry_space_group_name_H-M 'P n n m'
_atom_sites_solution_hydrogens mixed
_audit_creation_method SHELXL-2013
_audit_update_record
;
2016-03-09 deposited with the CCDC.
2016-03-11 downloaded from the CCDC.
;
_cell_angle_alpha 90
_cell_angle_beta 90
_cell_angle_gamma 90
_cell_formula_units_Z 4
_cell_length_a 14.7117(19)
_cell_length_b 9.0337(11)
_cell_length_c 13.8590(16)
_cell_measurement_reflns_used 9331
_cell_measurement_temperature 296(2)
_cell_measurement_theta_max 27.54
_cell_measurement_theta_min 2.02
_cell_volume 1841.9(4)
_computing_cell_refinement 'Bruker XSCANS'
_computing_data_collection 'Bruker XSCANS'
_computing_data_reduction 'Bruker SHELXTL'
_computing_molecular_graphics 'Bruker SHELXTL'
_computing_publication_material 'Bruker SHELXTL'
_computing_structure_refinement 'SHELXL-2013 (Sheldrick, 2013)'
_computing_structure_solution 'SHELXS-97 (Sheldrick, 1990)'
_diffrn_ambient_temperature 296(2)
_diffrn_measured_fraction_theta_full 0.997
_diffrn_measured_fraction_theta_max 0.987
_diffrn_measurement_device_type 'Bruker P4'
_diffrn_measurement_method '\w scans'
_diffrn_radiation_type MoK\a
_diffrn_radiation_wavelength 0.71073
_diffrn_reflns_av_R_equivalents 0.0623
_diffrn_reflns_av_unetI/netI 0.0575
_diffrn_reflns_Laue_measured_fraction_full 0.997
_diffrn_reflns_Laue_measured_fraction_max 0.987
_diffrn_reflns_limit_h_max 18
_diffrn_reflns_limit_h_min -9
_diffrn_reflns_limit_k_max 10
_diffrn_reflns_limit_k_min -11
_diffrn_reflns_limit_l_max 14
_diffrn_reflns_limit_l_min -17
_diffrn_reflns_number 8779
_diffrn_reflns_point_group_measured_fraction_full 0.997
_diffrn_reflns_point_group_measured_fraction_max 0.987
_diffrn_reflns_theta_full 25.242
_diffrn_reflns_theta_max 27.538
_diffrn_reflns_theta_min 2.019
_diffrn_source 'fine-focus sealed tube'
_exptl_absorpt_coefficient_mu 1.412
_exptl_absorpt_correction_T_max 0.868
_exptl_absorpt_correction_T_min 0.720
_exptl_absorpt_correction_type multi-scan
_exptl_crystal_colour blue
_exptl_crystal_density_diffrn 1.680
_exptl_crystal_description block
_exptl_crystal_F_000 956
_exptl_crystal_size_max 0.3
_exptl_crystal_size_mid 0.2
_exptl_crystal_size_min 0.1
_refine_diff_density_max 0.407
_refine_diff_density_min -0.935
_refine_diff_density_rms 0.112
_refine_ls_extinction_method none
_refine_ls_goodness_of_fit_ref 0.950
_refine_ls_hydrogen_treatment constr
_refine_ls_matrix_type full
_refine_ls_number_parameters 124
_refine_ls_number_reflns 2187
_refine_ls_number_restraints 0
_refine_ls_restrained_S_all 0.950
_refine_ls_R_factor_all 0.0709
_refine_ls_R_factor_gt 0.0429
_refine_ls_shift/su_max 0.000
_refine_ls_shift/su_mean 0.000
_refine_ls_structure_factor_coef Fsqd
_refine_ls_weighting_details
;
 w=1/[\s^2^(Fo^2^)+(0.0664P)^2^+1.8854P]
 where P=(Fo^2^+2Fc^2^)/3
;
_refine_ls_weighting_scheme calc
_refine_ls_wR_factor_gt 0.1076
_refine_ls_wR_factor_ref 0.1262
_reflns_Friedel_coverage 0.000
_reflns_number_gt 1508
_reflns_number_total 2187
_reflns_threshold_expression 'I > 2\s(I)'
_cod_data_source_file c6dt00643d2.cif
_cod_data_source_block 2
_cod_depositor_comments 'Adding full bibliography for 7038759--7038764.cif.'
_cod_database_code 7038760
_shelx_space_group_comment
;
The symmetry employed for this shelxl refinement is uniquely defined
by the following loop, which should always be used as a source of
symmetry information in preference to the above space-group names.
They are only intended as comments.
;
_shelxl_version_number 2013-2

loop_
_space_group_symop_operation_xyz
'x, y, z'
'-x, -y, z'
'-x+1/2, y+1/2, -z+1/2'
'x+1/2, -y+1/2, -z+1/2'
'-x, -y, -z'
'x, y, -z'
'x-1/2, -y-1/2, z-1/2'
'-x-1/2, y-1/2, z-1/2'

loop_
_atom_site_label
_atom_site_type_symbol
_atom_site_fract_x
_atom_site_fract_y
_atom_site_fract_z
_atom_site_U_iso_or_equiv
_atom_site_adp_type
_atom_site_occupancy
_atom_site_site_symmetry_order
_atom_site_calc_flag
_atom_site_refinement_flags_posn
_atom_site_refinement_flags_adp
_atom_site_refinement_flags_occupancy
Cu1 Cu 0.0000 0.0000 0.24856(4) 0.01690(19) Uani 1 2 d S T P
O1 O 0.26473(17) -0.0828(3) 0.18065(17) 0.0238(6) Uani 1 1 d . . .
O1W O -0.0314(2) 0.2548(3) 0.25051(18) 0.0351(7) Uani 1 1 d . . .
H1W H -0.0011 0.3079 0.2896 0.042 Uiso 1 1 d R U .
H2W H -0.0833 0.2943 0.2584 0.042 Uiso 1 1 d R U .
O2W O 0.4353(2) -0.1141(4) 0.1009(2) 0.0439(8) Uani 1 1 d . . .
H3W H 0.3989 -0.1807 0.0812 0.053 Uiso 1 1 d R U .
H4W H 0.4198 -0.0260 0.0870 0.053 Uiso 1 1 d R U .
O2 O 0.12826(16) 0.0543(3) 0.25236(16) 0.0239(6) Uani 1 1 d . . .
O3 O 0.28465(15) 0.1600(3) 0.26223(16) 0.0218(5) Uani 1 1 d . . .
H3B H 0.2602 0.2391 0.2752 0.033 Uiso 1 1 calc R U .
N1 N 0.0000 0.0000 0.1005(3) 0.0193(9) Uani 1 2 d S T P
N2 N 0.0000 0.0000 0.3997(3) 0.0230(9) Uani 1 2 d S T P
P1 P 0.21768(5) 0.06205(9) 0.20058(6) 0.0150(2) Uani 1 1 d . . .
C1 C 0.2182(3) 0.0859(5) 0.0000 0.0161(9) Uani 1 2 d S T P
H1A H 0.2361 -0.0128 0.0000 0.019 Uiso 1 2 calc R U P
C2 C 0.2049(2) 0.1593(4) 0.0873(2) 0.0163(7) Uani 1 1 d . . .
C3 C 0.1796(2) 0.3079(4) 0.0864(2) 0.0204(7) Uani 1 1 d . . .
H3A H 0.1706 0.3573 0.1445 0.025 Uiso 1 1 calc R U .
C4 C 0.1676(4) 0.3835(5) 0.0000 0.0232(11) Uani 1 2 d S T P
C5 C 0.1406(5) 0.5444(7) 0.0000 0.0489(19) Uani 1 2 d S T P
H5A H 0.1352 0.5786 -0.0653 0.073 Uiso 0.5 1 calc R U P
H5B H 0.1862 0.6013 0.0329 0.073 Uiso 0.5 1 calc R U P
H5C H 0.0834 0.5556 0.0324 0.073 Uiso 0.5 1 calc R U P
C6 C -0.0156(2) 0.1235(4) 0.0498(3) 0.0217(8) Uani 1 1 d . . .
H6A H -0.0268 0.2115 0.0824 0.026 Uiso 1 1 calc R U .
C7 C -0.0741(2) 0.0342(5) 0.4498(3) 0.0364(11) Uani 1 1 d . . .
H7A H -0.1272 0.0587 0.4170 0.044 Uiso 1 1 calc R U .

loop_
_atom_site_aniso_label
_atom_site_aniso_U_11
_atom_site_aniso_U_22
_atom_site_aniso_U_33
_atom_site_aniso_U_23
_atom_site_aniso_U_13
_atom_site_aniso_U_12
Cu1 0.0138(3) 0.0258(4) 0.0111(3) 0.000 0.000 -0.0006(2)
O1 0.0333(14) 0.0151(13) 0.0231(12) 0.0024(10) 0.0034(11) 0.0069(10)
O1W 0.0267(14) 0.0373(18) 0.0413(17) -0.0145(13) -0.0072(11) 0.0074(13)
O2W 0.0388(16) 0.049(2) 0.0433(18) 0.0109(15) -0.0076(14) 0.0017(14)
O2 0.0160(12) 0.0375(15) 0.0181(12) 0.0006(11) 0.0022(9) -0.0026(11)
O3 0.0207(12) 0.0212(13) 0.0236(13) -0.0023(10) -0.0043(10) -0.0015(10)
N1 0.0142(18) 0.025(2) 0.018(2) 0.000 0.000 0.0001(17)
N2 0.020(2) 0.037(3) 0.0122(19) 0.000 0.000 -0.0038(18)
P1 0.0154(4) 0.0172(5) 0.0126(4) 0.0006(4) 0.0012(3) 0.0003(3)
C1 0.017(2) 0.015(2) 0.016(2) 0.000 0.000 0.0046(18)
C2 0.0192(16) 0.0142(17) 0.0155(16) 0.0020(13) 0.0004(13) -0.0004(13)
C3 0.0289(18) 0.0151(18) 0.0174(17) -0.0003(14) 0.0013(14) 0.0015(14)
C4 0.036(3) 0.011(2) 0.023(3) 0.000 0.000 0.006(2)
C5 0.098(6) 0.023(3) 0.025(3) 0.000 0.000 0.022(3)
C6 0.0251(18) 0.0197(19) 0.0202(18) -0.0007(14) 0.0008(14) 0.0048(15)
C7 0.0181(18) 0.074(3) 0.017(2) -0.0009(19) -0.0019(14) 0.0091(19)

loop_
_atom_type_symbol
_atom_type_description
_atom_type_scat_dispersion_real
_atom_type_scat_dispersion_imag
_atom_type_scat_source
C C 0.0033 0.0016 'International Tables Vol C Tables 4.2.6.8 and 6.1.1.4'
H H 0.0000 0.0000 'International Tables Vol C Tables 4.2.6.8 and 6.1.1.4'
N N 0.0061 0.0033 'International Tables Vol C Tables 4.2.6.8 and 6.1.1.4'
O O 0.0106 0.0060 'International Tables Vol C Tables 4.2.6.8 and 6.1.1.4'
P P 0.1023 0.0942 'International Tables Vol C Tables 4.2.6.8 and 6.1.1.4'
Cu Cu 0.3201 1.2651 'International Tables Vol C Tables 4.2.6.8 and 6.1.1.4'

loop_
_geom_angle_atom_site_label_1
_geom_angle_atom_site_label_2
_geom_angle_atom_site_label_3
_geom_angle
_geom_angle_site_symmetry_1
_geom_angle_site_symmetry_3
O2 Cu1 O2 176.91(13) . 2
O2 Cu1 N1 91.55(7) . .
O2 Cu1 N1 91.55(7) 2 .
O2 Cu1 N2 88.45(7) . .
O2 Cu1 N2 88.45(7) 2 .
N1 Cu1 N2 180.0 . .
O2 Cu1 O1W 93.21(11) . 2
O2 Cu1 O1W 86.76(11) 2 2
N1 Cu1 O1W 90.66(6) . 2
N2 Cu1 O1W 89.34(6) . 2
O2 Cu1 O1W 86.76(11) . .
O2 Cu1 O1W 93.21(11) 2 .
N1 Cu1 O1W 90.66(6) . .
N2 Cu1 O1W 89.34(6) . .
O1W Cu1 O1W 178.68(13) 2 .
P1 O2 Cu1 147.91(15) . .
C6 N1 C6 116.6(4) . 2
C6 N1 Cu1 121.7(2) . .
C6 N1 Cu1 121.7(2) 2 .
C7 N2 C7 117.0(4) . 2
C7 N2 Cu1 121.5(2) . .
C7 N2 Cu1 121.5(2) 2 .
O2 P1 O1 116.77(16) . .
O2 P1 O3 108.37(14) . .
O1 P1 O3 107.46(14) . .
O2 P1 C2 110.26(14) . .
O1 P1 C2 108.11(14) . .
O3 P1 C2 105.23(14) . .
C2 C1 C2 120.5(4) 6 .
C3 C2 C1 119.2(3) . .
C3 C2 P1 120.3(3) . .
C1 C2 P1 120.5(3) . .
C4 C3 C2 121.1(3) . .
C3 C4 C3 119.0(5) . 6
C3 C4 C5 120.5(2) . .
C3 C4 C5 120.5(2) 6 .
N1 C6 C6 121.7(2) . 6
N2 C7 C7 121.5(2) . 6_556

loop_
_geom_bond_atom_site_label_1
_geom_bond_atom_site_label_2
_geom_bond_distance
_geom_bond_site_symmetry_2
Cu1 O2 1.950(2) .
Cu1 O2 1.950(2) 2
Cu1 N1 2.053(4) .
Cu1 N2 2.095(4) .
Cu1 O1W 2.348(3) 2
Cu1 O1W 2.348(3) .
O1 P1 1.506(2) .
O2 P1 1.500(2) .
O3 P1 1.576(2) .
N1 C6 1.338(4) .
N1 C6 1.338(4) 2
N2 C7 1.328(4) .
N2 C7 1.328(4) 2
P1 C2 1.809(3) .
C1 C2 1.394(4) 6
C1 C2 1.394(4) .
C2 C3 1.393(4) .
C3 C4 1.389(4) .
C4 C3 1.389(4) 6
C4 C5 1.506(7) .
C6 C6 1.379(7) 6
C7 C7 1.392(7) 6_556

loop_
_geom_hbond_atom_site_label_D
_geom_hbond_atom_site_label_H
_geom_hbond_atom_site_label_A
_geom_hbond_distance_DH
_geom_hbond_distance_HA
_geom_hbond_distance_DA
_geom_hbond_angle_DHA
_geom_hbond_site_symmetry_A
O1W H1W O2W 0.85 1.93 2.765(4) 165.6 3
O1W H2W O3 0.85 2.01 2.819(4) 159.7 4_455
O2W H3W O1 0.85 2.56 2.756(4) 93.9 .
O2W H4W O2W 0.85 2.49 2.807(6) 103.2 2_655
O2W H3W O2W 0.85 2.65 2.797(6) 91.1 6
O3 H3B O1 0.82 1.76 2.560(3) 164.6 3
C1 H1A O1 0.93 2.62 3.010(3) 106.1 .
C1 H1A O1 0.93 2.62 3.010(3) 106.1 6
C7 H7A O2 0.93 2.50 2.960(4) 110.8 2
